data_7046674
loop_
_publ_author_name
'Zhang, Panpan'
'Singh, Vikram'
'Jia, Jiage'
'Zhang, Dongdi'
'Ma, Pengtao'
'Wang, Jingping'
'Niu, Jingyang'

_publ_section_title
;
 Organometallic functionalized non-classical polyoxometalates: synthesis,
 characterization and electrochemical properties.
;
_journal_issue 28
_journal_name_full 'Dalton transactions (Cambridge, England : 2003)'
_journal_page_first 9317
_journal_page_last 9323
_journal_paper_doi 10.1039/c8dt01712c
_journal_volume 47
_journal_year 2018
_chemical_formula_moiety 'C3 Mo12 O48 Re Te2, 13.0[H2O], 8.0[NH4]'
_chemical_formula_sum 'C3 H58 Mo12 N8 O61 Re Te2'
_chemical_formula_weight 2588.99
_space_group_crystal_system monoclinic
_space_group_IT_number 12
_space_group_name_Hall '-C 2y'
_space_group_name_H-M_alt 'C 1 2/m 1'
_symmetry_space_group_name_Hall '-C 2y'
_symmetry_space_group_name_H-M 'C 1 2/m 1'
_atom_sites_solution_primary direct
_audit_creation_date 2018-05-25
_audit_creation_method
;
Olex2 1.2
(compiled 2018.04.18 svn.r3501 for OlexSys, GUI svn.r5488)
;
_audit_update_record
;
2018-06-09 deposited with the CCDC.
2018-06-13 downloaded from the CCDC.
;
_cell_angle_alpha 90
_cell_angle_beta 92.232(2)
_cell_angle_gamma 90
_cell_formula_units_Z 4
_cell_length_a 30.620(2)
_cell_length_b 20.108(2)
_cell_length_c 10.6218(8)
_cell_measurement_reflns_used 9975
_cell_measurement_temperature 296(2)
_cell_measurement_theta_max 28.29
_cell_measurement_theta_min 2.24
_cell_volume 6535.0(9)
_computing_cell_refinement 'SAINT V8.18C (?, 2016)'
_computing_data_reduction 'SAINT V8.18C (?, 2016)'
_computing_molecular_graphics 'Olex2 (Dolomanov et al., 2009)'
_computing_publication_material 'Olex2 (Dolomanov et al., 2009)'
_computing_structure_refinement 'ShelXL (Sheldrick, 2015)'
_computing_structure_solution 'ShelXS-1997 (Sheldrick, 2008)'
_diffrn_ambient_temperature 296.15
_diffrn_measured_fraction_theta_full 0.998
_diffrn_measured_fraction_theta_max 0.967
_diffrn_measurement_device_type 'Bruker APEX-II CCD'
_diffrn_measurement_method '\f and \w scans'
_diffrn_radiation_monochromator graphite
_diffrn_radiation_type MoK\a
_diffrn_radiation_wavelength 0.71073
_diffrn_reflns_av_R_equivalents 0.0377
_diffrn_reflns_av_unetI/netI 0.0423
_diffrn_reflns_Laue_measured_fraction_full 0.998
_diffrn_reflns_Laue_measured_fraction_max 0.967
_diffrn_reflns_limit_h_max 39
_diffrn_reflns_limit_h_min -38
_diffrn_reflns_limit_k_max 26
_diffrn_reflns_limit_k_min -26
_diffrn_reflns_limit_l_max 10
_diffrn_reflns_limit_l_min -14
_diffrn_reflns_number 20549
_diffrn_reflns_point_group_measured_fraction_full 0.998
_diffrn_reflns_point_group_measured_fraction_max 0.967
_diffrn_reflns_theta_full 25.242
_diffrn_reflns_theta_max 28.295
_diffrn_reflns_theta_min 1.212
_diffrn_standards_number 0
_exptl_absorpt_coefficient_mu 5.020
_exptl_absorpt_correction_T_max 0.7457
_exptl_absorpt_correction_T_min 0.4132
_exptl_absorpt_correction_type multi-scan
_exptl_absorpt_process_details
'SADABS-2008/1 (Bruker,2008) was used for absorption correction. wR2(int) was 0.1254 before and 0.0394 after correction. The Ratio of minimum to maximum transmission is 0.5541. The \l/2 correction factor is 0.0015.'
_exptl_crystal_colour red
_exptl_crystal_colour_primary red
_exptl_crystal_description block
_exptl_crystal_F_000 4340
_exptl_crystal_size_max 0.2
_exptl_crystal_size_mid 0.2
_exptl_crystal_size_min 0.18
_refine_diff_density_max 2.997
_refine_diff_density_min -2.559
_refine_diff_density_rms 0.201
_refine_ls_extinction_method none
_refine_ls_goodness_of_fit_ref 1.049
_refine_ls_hydrogen_treatment undef
_refine_ls_matrix_type full
_refine_ls_number_parameters 319
_refine_ls_number_reflns 8082
_refine_ls_number_restraints 0
_refine_ls_restrained_S_all 1.049
_refine_ls_R_factor_all 0.0410
_refine_ls_R_factor_gt 0.0364
_refine_ls_shift/su_max 0.001
_refine_ls_shift/su_mean 0.000
_refine_ls_structure_factor_coef Fsqd
_refine_ls_weighting_details 'w=1/[\s^2^(Fo^2^)+(0.0527P)^2^+38.0401P] where P=(Fo^2^+2Fc^2^)/3'
_refine_ls_weighting_scheme calc
_refine_ls_wR_factor_gt 0.0985
_refine_ls_wR_factor_ref 0.1009
_reflns_Friedel_coverage 0.000
_reflns_number_gt 7091
_reflns_number_total 8082
_reflns_threshold_expression 'I > 2\s(I)'
_cod_data_source_file c8dt01712c2.cif
_cod_data_source_block 2
_cod_depositor_comments 'Adding full bibliography for 7046673--7046674.cif.'
_cod_original_cell_volume 6535.1(10)
_cod_database_code 7046674
_shelx_shelxl_version_number 2018/1
_shelx_space_group_comment
;
The symmetry employed for this shelxl refinement is uniquely defined
by the following loop, which should always be used as a source of
symmetry information in preference to the above space-group names.
They are only intended as comments.
;
_shelx_estimated_absorpt_t_max 0.465
_shelx_estimated_absorpt_t_min 0.433
_olex2_refinement_description
;
;
_smtbx_masks_special_details
;
A solvent mask was calculated and 865.0 electrons were found in a volume of 2843.0\%A^3 in 1 void. This is consistent with the presence of 13[H2O], 8[NH4 ] per formula unit which account for 872.0 electrons.
;
_olex2_submission_special_instructions 'No special instructions were received'

loop_
_space_group_symop_operation_xyz
'x, y, z'
'-x, y, -z'
'x+1/2, y+1/2, z'
'-x+1/2, y+1/2, -z'
'-x, -y, -z'
'x, -y, z'
'-x+1/2, -y+1/2, -z'
'x+1/2, -y+1/2, z'

loop_
_atom_site_label
_atom_site_type_symbol
_atom_site_fract_x
_atom_site_fract_y
_atom_site_fract_z
_atom_site_U_iso_or_equiv
_atom_site_adp_type
_atom_site_occupancy
_atom_site_site_symmetry_order
_atom_site_calc_flag
_atom_site_refinement_flags_posn
_atom_site_refinement_flags_adp
_atom_site_refinement_flags_occupancy
Re1 Re 0.42703(2) 0.000000 0.11995(3) 0.03149(9) Uani 1 2 d S T P
Te1 Te 0.17348(2) 0.000000 0.17256(4) 0.01672(10) Uani 1 2 d S T P
Te2 Te 0.28097(2) 0.000000 0.43235(4) 0.01995(10) Uani 1 2 d S T P
Mo1 Mo 0.31875(2) 0.000000 0.08218(5) 0.02066(13) Uani 1 2 d S T P
Mo2 Mo 0.19303(2) 0.08835(2) 0.47337(4) 0.01998(10) Uani 1 1 d . . .
Mo3 Mo 0.06254(2) 0.09415(2) 0.16533(4) 0.02300(10) Uani 1 1 d . . .
Mo4 Mo 0.09936(2) 0.000000 0.45985(5) 0.02212(13) Uani 1 2 d S T P
Mo5 Mo 0.26996(2) 0.15668(2) 0.20599(4) 0.02294(10) Uani 1 1 d . . .
Mo6 Mo 0.15605(2) 0.17452(2) 0.14812(4) 0.02256(10) Uani 1 1 d . . .
Mo7 Mo 0.37446(2) 0.08448(2) 0.33268(4) 0.02765(11) Uani 1 1 d . . .
O1 O 0.32434(16) 0.000000 0.2988(4) 0.0205(10) Uani 1 2 d S T P
O2 O 0.16481(16) 0.000000 0.3510(4) 0.0183(9) Uani 1 2 d S T P
O3 O 0.24867(12) 0.07182(18) 0.3576(3) 0.0232(7) Uani 1 1 d . . .
O4 O 0.37153(12) 0.06229(19) 0.1329(3) 0.0267(8) Uani 1 1 d . . .
O5 O 0.13389(11) 0.06911(17) 0.1381(3) 0.0217(7) Uani 1 1 d . . .
O6 O 0.09743(12) 0.17209(18) 0.2084(3) 0.0264(8) Uani 1 1 d . . .
O7 O 0.22225(17) 0.000000 0.5362(4) 0.0237(10) Uani 1 2 d S T P
O8 O 0.17212(12) 0.14036(18) 0.3530(3) 0.0242(7) Uani 1 1 d . . .
O9 O 0.21277(12) 0.13379(18) 0.1389(3) 0.0255(8) Uani 1 1 d . . .
O10 O 0.40909(18) 0.000000 0.3179(5) 0.0289(11) Uani 1 2 d S T P
O11 O 0.25455(13) 0.2131(2) 0.3175(4) 0.0318(9) Uani 1 1 d . . .
O12 O 0.21923(14) 0.1405(2) 0.5783(4) 0.0333(9) Uani 1 1 d . . .
O13 O 0.32623(13) 0.1385(2) 0.2893(4) 0.0303(8) Uani 1 1 d . . .
O14 O 0.14395(12) 0.0654(2) 0.5527(3) 0.0261(8) Uani 1 1 d . . .
O15 O 0.05336(17) 0.000000 0.1570(5) 0.0266(11) Uani 1 2 d S T P
O16 O 0.08215(13) 0.0669(2) 0.3632(3) 0.0280(8) Uani 1 1 d . . .
O17 O 0.05611(13) 0.1100(2) 0.0069(4) 0.0329(9) Uani 1 1 d . . .
O18 O 0.41660(15) 0.1388(2) 0.3231(5) 0.0421(10) Uani 1 1 d . . .
O19 O 0.32799(19) 0.000000 -0.0754(5) 0.0310(12) Uani 1 2 d S T P
O20 O 0.06292(19) 0.000000 0.5783(5) 0.0339(13) Uani 1 2 d S T P
O21 O 0.16995(15) 0.2529(2) 0.1964(4) 0.0367(10) Uani 1 1 d . . .
O22 O 0.28610(15) 0.2067(2) 0.0866(4) 0.0364(9) Uani 1 1 d . . .
O23 O 0.28371(12) 0.06900(18) 0.1017(3) 0.0251(8) Uani 1 1 d . . .
O24 O 0.14505(14) 0.1843(2) -0.0097(4) 0.0330(9) Uani 1 1 d . . .
O25 O 0.36548(16) 0.0764(2) 0.4913(4) 0.0419(11) Uani 1 1 d . . .
O26 O 0.01409(13) 0.1197(2) 0.2231(4) 0.0370(10) Uani 1 1 d . . .
O27 O 0.4969(2) 0.1091(3) 0.1423(7) 0.0784(19) Uani 1 1 d . . .
O28 O 0.4309(3) 0.000000 -0.1670(8) 0.083(3) Uani 1 2 d S T P
C1 C 0.47032(19) 0.0664(3) 0.1338(7) 0.0389(14) Uani 1 1 d . . .
C2 C 0.4306(3) 0.000000 -0.0519(8) 0.0339(18) Uani 1 2 d S T P

loop_
_atom_site_aniso_label
_atom_site_aniso_U_11
_atom_site_aniso_U_22
_atom_site_aniso_U_33
_atom_site_aniso_U_23
_atom_site_aniso_U_13
_atom_site_aniso_U_12
Re1 0.02237(17) 0.03050(18) 0.04188(19) 0.000 0.00467(13) 0.000
Te1 0.0206(2) 0.0174(2) 0.01220(18) 0.000 0.00088(15) 0.000
Te2 0.0214(2) 0.0230(2) 0.01534(19) 0.000 -0.00087(16) 0.000
Mo1 0.0234(3) 0.0218(3) 0.0169(3) 0.000 0.0024(2) 0.000
Mo2 0.0234(2) 0.0215(2) 0.01491(18) -0.00397(14) 0.00004(15) 0.00093(16)
Mo3 0.0225(2) 0.0248(2) 0.0214(2) 0.00014(16) -0.00235(16) 0.00268(17)
Mo4 0.0218(3) 0.0304(3) 0.0142(2) 0.000 0.0024(2) 0.000
Mo5 0.0255(2) 0.0185(2) 0.0248(2) -0.00218(16) 0.00175(17) -0.00190(17)
Mo6 0.0276(2) 0.0172(2) 0.0226(2) 0.00167(15) -0.00274(17) 0.00080(17)
Mo7 0.0240(2) 0.0277(2) 0.0311(2) -0.00653(18) -0.00118(18) -0.00270(18)
O1 0.020(2) 0.024(3) 0.018(2) 0.000 0.0004(18) 0.000
O2 0.027(3) 0.018(2) 0.0102(19) 0.000 0.0012(17) 0.000
O3 0.0265(19) 0.0211(17) 0.0224(16) -0.0003(14) 0.0046(14) 0.0016(14)
O4 0.026(2) 0.0242(19) 0.0302(18) 0.0013(15) 0.0019(15) 0.0010(15)
O5 0.0221(18) 0.0178(16) 0.0251(17) 0.0062(13) -0.0003(14) -0.0005(14)
O6 0.027(2) 0.0245(19) 0.0274(18) -0.0021(14) -0.0013(15) 0.0044(15)
O7 0.025(3) 0.029(3) 0.017(2) 0.000 0.0001(19) 0.000
O8 0.028(2) 0.0228(18) 0.0221(16) -0.0005(14) 0.0000(14) 0.0026(15)
O9 0.0242(19) 0.0246(19) 0.0275(18) -0.0036(14) 0.0002(15) 0.0024(15)
O10 0.022(3) 0.031(3) 0.034(3) 0.000 0.000(2) 0.000
O11 0.028(2) 0.029(2) 0.039(2) -0.0119(17) 0.0000(16) -0.0013(16)
O12 0.037(2) 0.034(2) 0.0280(19) -0.0105(16) -0.0044(16) -0.0031(18)
O13 0.027(2) 0.030(2) 0.034(2) -0.0085(16) 0.0009(16) -0.0008(16)
O14 0.0243(19) 0.036(2) 0.0184(16) -0.0074(15) 0.0061(14) 0.0001(16)
O15 0.021(3) 0.031(3) 0.028(3) 0.000 -0.003(2) 0.000
O16 0.033(2) 0.031(2) 0.0200(16) 0.0003(15) -0.0033(15) 0.0002(17)
O17 0.036(2) 0.033(2) 0.0284(19) 0.0004(16) -0.0092(16) 0.0034(18)
O18 0.032(2) 0.038(2) 0.056(3) -0.011(2) 0.000(2) -0.0050(19)
O19 0.039(3) 0.035(3) 0.019(2) 0.000 0.012(2) 0.000
O20 0.032(3) 0.048(4) 0.023(3) 0.000 0.007(2) 0.000
O21 0.048(3) 0.021(2) 0.040(2) -0.0001(16) -0.0074(19) -0.0011(18)
O22 0.044(3) 0.031(2) 0.034(2) 0.0047(17) 0.0057(18) -0.0079(19)
O23 0.030(2) 0.0210(18) 0.0244(17) -0.0048(14) 0.0019(15) 0.0001(15)
O24 0.038(2) 0.032(2) 0.0285(19) 0.0093(16) -0.0073(17) -0.0042(18)
O25 0.052(3) 0.046(3) 0.028(2) -0.0042(19) -0.0031(19) -0.001(2)
O26 0.027(2) 0.044(3) 0.039(2) -0.0054(19) -0.0011(17) 0.0091(19)
O27 0.054(4) 0.076(4) 0.106(5) -0.005(4) 0.014(3) -0.020(3)
O28 0.078(7) 0.117(9) 0.055(5) 0.000 0.014(5) 0.000
C1 0.021(3) 0.032(3) 0.064(4) -0.006(3) 0.010(3) -0.006(2)
C2 0.028(4) 0.042(5) 0.033(4) 0.000 0.018(3) 0.000

loop_
_atom_type_symbol
_atom_type_description
_atom_type_scat_dispersion_real
_atom_type_scat_dispersion_imag
_atom_type_scat_source
C C 0.0033 0.0016 'International Tables Vol C Tables 4.2.6.8 and 6.1.1.4'
Mo Mo -1.6832 0.6857 'International Tables Vol C Tables 4.2.6.8 and 6.1.1.4'
O O 0.0106 0.0060 'International Tables Vol C Tables 4.2.6.8 and 6.1.1.4'
Re Re -1.0185 7.2310 'International Tables Vol C Tables 4.2.6.8 and 6.1.1.4'
Te Te -0.5308 1.6751 'International Tables Vol C Tables 4.2.6.8 and 6.1.1.4'

loop_
_geom_angle_atom_site_label_1
_geom_angle_atom_site_label_2
_geom_angle_atom_site_label_3
_geom_angle
_geom_angle_site_symmetry_1
_geom_angle_site_symmetry_3
O4 Re1 O4 72.4(2) 6 .
O4 Re1 O10 72.93(15) . .
O4 Re1 O10 72.93(15) 6 .
C1 Re1 O4 167.8(2) . 6
C1 Re1 O4 167.8(2) 6 .
C1 Re1 O4 98.0(2) 6 6
C1 Re1 O4 98.0(2) . .
C1 Re1 O10 97.3(2) . .
C1 Re1 O10 97.3(2) 6 .
C1 Re1 C1 90.3(4) . 6
C2 Re1 O4 98.2(2) . 6
C2 Re1 O4 98.2(2) . .
C2 Re1 O10 168.9(3) . .
C2 Re1 C1 90.5(3) . .
C2 Re1 C1 90.5(3) . 6
O5 Te1 O2 94.54(14) 6 .
O5 Te1 O2 94.54(14) . .
O5 Te1 O5 95.9(2) 6 .
O1 Te2 O7 165.21(19) . .
O3 Te2 O1 93.06(14) . .
O3 Te2 O1 93.06(14) 6 .
O3 Te2 O3 98.5(2) . 6
O3 Te2 O7 77.43(13) . .
O3 Te2 O7 77.43(13) 6 .
O4 Mo1 O1 73.53(14) . .
O4 Mo1 O1 73.53(14) 6 .
O4 Mo1 O4 73.3(2) 6 .
O19 Mo1 O1 166.2(2) . .
O19 Mo1 O4 95.53(19) . 6
O19 Mo1 O4 95.53(19) . .
O19 Mo1 O23 103.81(17) . .
O19 Mo1 O23 103.81(17) . 6
O23 Mo1 O1 84.54(14) 6 .
O23 Mo1 O1 84.54(14) . .
O23 Mo1 O4 88.07(16) . .
O23 Mo1 O4 88.07(16) 6 6
O23 Mo1 O4 154.38(15) . 6
O23 Mo1 O4 154.38(15) 6 .
O23 Mo1 O23 103.1(2) . 6
O3 Mo2 O2 81.38(15) . .
O7 Mo2 O2 71.14(14) . .
O7 Mo2 O3 73.37(17) . .
O8 Mo2 O2 86.06(14) . .
O8 Mo2 O3 87.16(15) . .
O8 Mo2 O7 151.71(17) . .
O8 Mo2 O14 101.87(17) . .
O12 Mo2 O2 168.54(17) . .
O12 Mo2 O3 96.02(17) . .
O12 Mo2 O7 97.41(18) . .
O12 Mo2 O8 105.02(19) . .
O12 Mo2 O14 103.30(18) . .
O14 Mo2 O2 76.72(16) . .
O14 Mo2 O3 155.57(16) . .
O14 Mo2 O7 89.26(19) . .
O6 Mo3 O5 71.68(14) . .
O6 Mo3 O16 81.42(15) . .
O15 Mo3 O5 85.14(18) . .
O15 Mo3 O6 152.51(19) . .
O15 Mo3 O16 80.46(18) . .
O16 Mo3 O5 80.82(13) . .
O17 Mo3 O5 89.48(16) . .
O17 Mo3 O6 97.01(18) . .
O17 Mo3 O15 97.3(2) . .
O17 Mo3 O16 170.18(17) . .
O26 Mo3 O5 165.10(17) . .
O26 Mo3 O6 98.64(19) . .
O26 Mo3 O15 100.7(2) . .
O26 Mo3 O16 86.63(18) . .
O26 Mo3 O17 103.2(2) . .
O14 Mo4 O2 71.47(12) . .
O14 Mo4 O2 71.47(12) 6 .
O14 Mo4 O14 77.0(2) 6 .
O16 Mo4 O2 87.41(15) . .
O16 Mo4 O2 87.41(15) 6 .
O16 Mo4 O14 157.15(17) . 6
O16 Mo4 O14 88.30(16) . .
O16 Mo4 O14 157.14(17) 6 .
O16 Mo4 O14 88.29(16) 6 6
O16 Mo4 O16 99.7(2) 6 .
O20 Mo4 O2 162.3(2) . .
O20 Mo4 O14 94.85(18) . .
O20 Mo4 O14 94.85(18) . 6
O20 Mo4 O16 103.84(18) . 6
O20 Mo4 O16 103.84(17) . .
O9 Mo5 O3 79.34(14) . .
O9 Mo5 O13 154.77(17) . .
O9 Mo5 O23 78.75(15) . .
O11 Mo5 O3 85.40(16) . .
O11 Mo5 O9 98.23(17) . .
O11 Mo5 O13 94.15(18) . .
O11 Mo5 O23 165.54(17) . .
O13 Mo5 O3 79.85(15) . .
O13 Mo5 O23 83.79(15) . .
O22 Mo5 O3 172.01(17) . .
O22 Mo5 O9 98.74(19) . .
O22 Mo5 O11 102.6(2) . .
O22 Mo5 O13 99.9(2) . .
O22 Mo5 O23 91.88(18) . .
O23 Mo5 O3 80.15(13) . .
O5 Mo6 O8 79.37(13) . .
O6 Mo6 O5 72.90(14) . .
O6 Mo6 O8 81.20(14) . .
O9 Mo6 O5 82.33(14) . .
O9 Mo6 O6 149.11(16) . .
O9 Mo6 O8 76.25(14) . .
O21 Mo6 O5 164.91(17) . .
O21 Mo6 O6 98.51(19) . .
O21 Mo6 O8 87.14(16) . .
O21 Mo6 O9 101.14(19) . .
O21 Mo6 O24 103.08(19) . .
O24 Mo6 O5 90.83(16) . .
O24 Mo6 O6 100.28(18) . .
O24 Mo6 O8 169.25(17) . .
O24 Mo6 O9 98.21(18) . .
O4 Mo7 O1 72.18(15) . .
O10 Mo7 O1 73.48(16) . .
O10 Mo7 O4 75.62(19) . .
O13 Mo7 O1 82.88(15) . .
O13 Mo7 O4 82.91(15) . .
O13 Mo7 O10 151.89(19) . .
O18 Mo7 O1 165.3(2) . .
O18 Mo7 O4 94.39(19) . .
O18 Mo7 O10 97.8(2) . .
O18 Mo7 O13 101.8(2) . .
O18 Mo7 O25 105.7(2) . .
O25 Mo7 O1 87.26(19) . .
O25 Mo7 O4 159.18(19) . .
O25 Mo7 O10 95.8(2) . .
O25 Mo7 O13 98.1(2) . .
Te2 O1 Mo1 133.7(2) . .
Te2 O1 Mo7 110.41(15) . .
Te2 O1 Mo7 110.41(15) . 6
Mo1 O1 Mo7 100.30(15) . .
Mo1 O1 Mo7 100.30(15) . 6
Mo7 O1 Mo7 94.78(18) 6 .
Te1 O2 Mo2 118.94(14) . 6
Te1 O2 Mo2 118.94(14) . .
Te1 O2 Mo4 129.6(2) . .
Mo2 O2 Mo2 98.42(16) . 6
Mo2 O2 Mo4 91.72(13) 6 .
Mo2 O2 Mo4 91.71(13) . .
Te2 O3 Mo2 106.68(16) . .
Te2 O3 Mo5 130.83(17) . .
Mo2 O3 Mo5 120.08(15) . .
Re1 O4 Mo7 100.52(15) . .
Mo1 O4 Re1 104.00(16) . .
Mo1 O4 Mo7 112.13(17) . .
Te1 O5 Mo3 139.38(18) . .
Te1 O5 Mo6 120.25(17) . .
Mo6 O5 Mo3 94.35(13) . .
Mo6 O6 Mo3 116.91(18) . .
Mo2 O7 Te2 101.13(15) 6 .
Mo2 O7 Te2 101.13(15) . .
Mo2 O7 Mo2 116.7(2) 6 .
Mo2 O8 Mo6 156.9(2) . .
Mo5 O9 Mo6 133.6(2) . .
Mo7 O10 Re1 103.13(18) 6 .
Mo7 O10 Re1 103.13(18) . .
Mo7 O10 Mo7 115.2(3) . 6
Mo7 O13 Mo5 153.8(2) . .
Mo2 O14 Mo4 118.31(17) . .
Mo3 O15 Mo3 162.5(3) 6 .
Mo4 O16 Mo3 143.2(2) . .
Mo1 O23 Mo5 147.2(2) . .
O27 C1 Re1 178.6(6) . .
O28 C2 Re1 177.2(8) . .

loop_
_geom_bond_atom_site_label_1
_geom_bond_atom_site_label_2
_geom_bond_distance
_geom_bond_site_symmetry_2
Re1 O4 2.120(4) 6
Re1 O4 2.120(4) .
Re1 O10 2.194(6) .
Re1 C1 1.883(6) 6
Re1 C1 1.883(6) .
Re1 C2 1.832(8) .
Te1 O2 1.924(4) .
Te1 O5 1.871(3) 6
Te1 O5 1.871(3) .
Te2 O1 1.980(5) .
Te2 O3 1.906(4) .
Te2 O3 1.906(4) 6
Te2 O7 2.146(5) .
Mo1 O1 2.301(5) .
Mo1 O4 2.098(4) 6
Mo1 O4 2.098(4) .
Mo1 O19 1.708(5) .
Mo1 O23 1.771(4) 6
Mo1 O23 1.771(4) .
Mo2 O2 2.347(3) .
Mo2 O3 2.165(3) .
Mo2 O7 2.087(3) .
Mo2 O8 1.754(4) .
Mo2 O12 1.707(4) .
Mo2 O14 1.812(4) .
Mo3 O5 2.271(4) .
Mo3 O6 1.941(4) .
Mo3 O15 1.9155(9) .
Mo3 O16 2.232(3) .
Mo3 O17 1.717(4) .
Mo3 O26 1.707(4) .
Mo4 O2 2.352(5) .
Mo4 O14 2.112(4) 6
Mo4 O14 2.112(4) .
Mo4 O16 1.760(4) 6
Mo4 O16 1.760(4) .
Mo4 O20 1.714(5) .
Mo5 O3 2.452(3) .
Mo5 O9 1.921(4) .
Mo5 O11 1.720(4) .
Mo5 O13 1.941(4) .
Mo5 O22 1.707(4) .
Mo5 O23 2.133(4) .
Mo6 O5 2.227(3) .
Mo6 O6 1.930(4) .
Mo6 O8 2.316(3) .
Mo6 O9 1.926(4) .
Mo6 O21 1.707(4) .
Mo6 O24 1.708(4) .
Mo7 O1 2.308(3) .
Mo7 O4 2.167(4) .
Mo7 O10 2.012(3) .
Mo7 O13 1.877(4) .
Mo7 O18 1.697(4) .
Mo7 O25 1.726(4) .
O27 C1 1.184(8) .
O28 C2 1.223(11) .

loop_
_smtbx_masks_void_nr
_smtbx_masks_void_average_x
_smtbx_masks_void_average_y
_smtbx_masks_void_average_z
_smtbx_masks_void_volume
_smtbx_masks_void_count_electrons
_smtbx_masks_void_content
1 -0.705 -0.761 -0.869 2840.5 845.0 '6.5 H2O, 4 NH4 '
